data_7046179
loop_
_publ_author_name
'Li, Cheng-An'
'Ji, Wei'
'Qu, Jian'
'Jing, Su'
'Gao, Fei'
'Zhu, Dun-Ru'

_publ_section_title
;
 A PEG/copper(i) halide cluster as an eco-friendly catalytic system for
 C-N bond formation.
;
_journal_issue 22
_journal_name_full 'Dalton transactions (Cambridge, England : 2003)'
_journal_page_first 7463
_journal_page_last 7470
_journal_paper_doi 10.1039/c8dt01310a
_journal_volume 47
_journal_year 2018
_chemical_formula_sum 'C28 H26 Cu Fe2 I Te2'
_chemical_formula_weight 919.83
_space_group_crystal_system monoclinic
_space_group_IT_number 14
_space_group_name_Hall '-P 2yn'
_space_group_name_H-M_alt 'P 1 21/n 1'
_symmetry_space_group_name_Hall '-P 2yn'
_symmetry_space_group_name_H-M 'P 1 21/n 1'
_atom_sites_solution_hydrogens geom
_audit_creation_method SHELXL-2014/7
_audit_update_record
;
2018-02-11 deposited with the CCDC.
2018-04-30 downloaded from the CCDC.
;
_cell_angle_alpha 90
_cell_angle_beta 90.8190(10)
_cell_angle_gamma 90
_cell_formula_units_Z 4
_cell_length_a 12.4891(5)
_cell_length_b 10.9033(5)
_cell_length_c 20.1461(9)
_cell_measurement_reflns_used 9902
_cell_measurement_temperature 299(2)
_cell_measurement_theta_max 30.6740
_cell_measurement_theta_min 2.4799
_cell_volume 2743.1(2)
_computing_cell_refinement 'SAINT (Bruker, 2005)'
_computing_data_collection 'APEX2 (Bruker, 2005)'
_computing_data_reduction SAINT
_computing_molecular_graphics SHELXTL
_computing_publication_material SHELXTL
_computing_structure_refinement 'SHELXL-2014/7 (Sheldrick, 2014)'
_diffrn_ambient_temperature 299(2)
_diffrn_measured_fraction_theta_full 0.992
_diffrn_measured_fraction_theta_max 0.991
_diffrn_measurement_device_type 'Bruker Apex2 CCD'
_diffrn_measurement_method '\w scans'
_diffrn_radiation_source 'fine-focus sealed tube'
_diffrn_radiation_type MoK\a
_diffrn_radiation_wavelength 0.71073
_diffrn_reflns_av_R_equivalents 0.0365
_diffrn_reflns_av_unetI/netI 0.0366
_diffrn_reflns_Laue_measured_fraction_full 0.992
_diffrn_reflns_Laue_measured_fraction_max 0.991
_diffrn_reflns_limit_h_max 17
_diffrn_reflns_limit_h_min -17
_diffrn_reflns_limit_k_max 15
_diffrn_reflns_limit_k_min -15
_diffrn_reflns_limit_l_max 28
_diffrn_reflns_limit_l_min -23
_diffrn_reflns_number 27137
_diffrn_reflns_point_group_measured_fraction_full 0.992
_diffrn_reflns_point_group_measured_fraction_max 0.991
_diffrn_reflns_theta_full 25.242
_diffrn_reflns_theta_max 30.700
_diffrn_reflns_theta_min 2.124
_exptl_absorpt_coefficient_mu 5.038
_exptl_absorpt_correction_T_max 0.5604
_exptl_absorpt_correction_T_min 0.5187
_exptl_absorpt_correction_type multi-scan
_exptl_absorpt_process_details '(SADABS; Sheldrick, 2003)'
_exptl_crystal_colour yellow
_exptl_crystal_density_diffrn 2.227
_exptl_crystal_density_method 'not measured'
_exptl_crystal_description flake
_exptl_crystal_F_000 1728
_exptl_crystal_size_max 0.150
_exptl_crystal_size_mid 0.140
_exptl_crystal_size_min 0.060
_refine_diff_density_max 1.841
_refine_diff_density_min -0.851
_refine_diff_density_rms 0.170
_refine_ls_extinction_method none
_refine_ls_goodness_of_fit_ref 1.030
_refine_ls_hydrogen_treatment constr
_refine_ls_matrix_type full
_refine_ls_number_parameters 307
_refine_ls_number_reflns 8437
_refine_ls_number_restraints 6
_refine_ls_restrained_S_all 1.033
_refine_ls_R_factor_all 0.0598
_refine_ls_R_factor_gt 0.0429
_refine_ls_shift/su_max 0.002
_refine_ls_shift/su_mean 0.000
_refine_ls_structure_factor_coef Fsqd
_refine_ls_weighting_details 'w=1/[\s^2^(Fo^2^)+(0.0589P)^2^+6.1426P] where P=(Fo^2^+2Fc^2^)/3'
_refine_ls_weighting_scheme calc
_refine_ls_wR_factor_gt 0.1090
_refine_ls_wR_factor_ref 0.1211
_reflns_Friedel_coverage 0.000
_reflns_number_gt 6426
_reflns_number_total 8437
_reflns_threshold_expression 'I > 2\s(I)'
_cod_data_source_file c8dt01310a2.cif
_cod_data_source_block JWC24
_cod_depositor_comments 'Adding full bibliography for 7046173--7046179.cif.'
_cod_database_code 7046179
_shelx_shelxl_version_number 2014/7
_shelx_space_group_comment
;
The symmetry employed for this shelxl refinement is uniquely defined
by the following loop, which should always be used as a source of
symmetry information in preference to the above space-group names.
They are only intended as comments.
;
_shelx_estimated_absorpt_t_min 0.519
_shelx_estimated_absorpt_t_max 0.752

loop_
_space_group_symop_operation_xyz
'x, y, z'
'-x+1/2, y+1/2, -z+1/2'
'-x, -y, -z'
'x-1/2, -y-1/2, z-1/2'

loop_
_atom_site_label
_atom_site_type_symbol
_atom_site_fract_x
_atom_site_fract_y
_atom_site_fract_z
_atom_site_U_iso_or_equiv
_atom_site_adp_type
_atom_site_occupancy
_atom_site_site_symmetry_order
_atom_site_calc_flag
_atom_site_refinement_flags_posn
_atom_site_refinement_flags_adp
Te1 Te 0.85938(2) 0.73038(3) -0.40169(2) 0.03843(9) Uani 1 1 d . .
I1 I 1.14533(2) 0.55402(3) -0.44089(2) 0.04072(9) Uani 1 1 d . .
Cu1 Cu 0.96042(5) 0.62524(6) -0.49677(3) 0.04115(14) Uani 1 1 d . .
Fe1 Fe 0.56537(6) 0.72154(7) -0.42180(4) 0.04316(17) Uani 1 1 d . .
C1 C 0.7076(4) 0.6506(5) -0.3898(3) 0.0489(13) Uani 1 1 d . .
Te2 Te 1.03367(2) 0.73647(3) -0.60205(2) 0.03613(8) Uani 1 1 d . .
Fe2 Fe 0.81227(6) 0.91041(8) -0.66636(4) 0.04690(18) Uani 1 1 d . .
C2 C 0.6387(5) 0.6757(9) -0.3357(3) 0.084(3) Uani 1 1 d . .
H2A H 0.6536 0.7296 -0.2977 0.101 Uiso 1 1 calc R U
C3 C 0.5454(5) 0.6030(11) -0.3467(5) 0.107(4) Uani 1 1 d . .
H3A H 0.4832 0.6011 -0.3176 0.128 Uiso 1 1 calc R U
C4 C 0.5536(5) 0.5393(7) -0.4056(6) 0.090(3) Uani 1 1 d . .
H4A H 0.4989 0.4849 -0.4248 0.108 Uiso 1 1 calc R U
C5 C 0.6533(4) 0.5661(6) -0.4337(4) 0.0662(19) Uani 1 1 d . .
H5A H 0.6804 0.5340 -0.4756 0.079 Uiso 1 1 calc R U
C6 C 0.5870(6) 0.8668(8) -0.4835(5) 0.084(2) Uani 1 1 d . .
H6A H 0.6547 0.8930 -0.5029 0.101 Uiso 1 1 calc R U
C7 C 0.5140(9) 0.7861(8) -0.5112(4) 0.088(3) Uani 1 1 d . .
H7A H 0.5219 0.7439 -0.5538 0.106 Uiso 1 1 calc R U
C8 C 0.4294(6) 0.7725(8) -0.4689(5) 0.087(3) Uani 1 1 d . .
H8A H 0.3665 0.7204 -0.4767 0.104 Uiso 1 1 calc R U
C9 C 0.4466(7) 0.8460(9) -0.4150(5) 0.088(3) Uani 1 1 d . .
H9A H 0.3984 0.8561 -0.3774 0.106 Uiso 1 1 calc R U
C10 C 0.5453(7) 0.9059(7) -0.4233(5) 0.092(3) Uani 1 1 d . .
H10A H 0.5784 0.9650 -0.3926 0.111 Uiso 1 1 calc R U
C11 C 0.9557(4) 0.9027(5) -0.6177(2) 0.0404(10) Uani 1 1 d . .
C12 C 0.9629(5) 0.9784(6) -0.6761(3) 0.0541(13) Uani 1 1 d . .
H12A H 1.0105 0.9655 -0.7137 0.065 Uiso 1 1 calc R U
C13 C 0.8895(6) 1.0751(6) -0.6687(5) 0.078(2) Uani 1 1 d . .
H13A H 0.8761 1.1404 -0.7012 0.093 Uiso 1 1 calc R U
C14 C 0.8375(7) 1.0623(7) -0.6083(5) 0.082(2) Uani 1 1 d . .
H14A H 0.7818 1.1169 -0.5914 0.098 Uiso 1 1 calc R U
C15 C 0.8777(5) 0.9554(6) -0.5759(3) 0.0605(16) Uani 1 1 d . .
H15A H 0.8554 0.9239 -0.5327 0.073 Uiso 1 1 calc R U
C16 C 0.7866(10) 0.7523(12) -0.7137(10) 0.138(5) Uani 1 1 d . U
H16A H 0.8403 0.6888 -0.7221 0.166 Uiso 1 1 calc R U
C17 C 0.7608(10) 0.8471(18) -0.7550(5) 0.139(6) Uani 1 1 d . .
H17A H 0.7938 0.8642 -0.7979 0.167 Uiso 1 1 calc R U
C18 C 0.6790(7) 0.9130(9) -0.7273(5) 0.093(3) Uani 1 1 d . .
H18A H 0.6449 0.9862 -0.7463 0.111 Uiso 1 1 calc R U
C19 C 0.6545(6) 0.8595(8) -0.6685(5) 0.082(2) Uani 1 1 d . .
H19A H 0.5994 0.8872 -0.6378 0.099 Uiso 1 1 calc R U
C20 C 0.7212(10) 0.7583(9) -0.6595(7) 0.112(4) Uani 1 1 d . .
H20A H 0.7202 0.7007 -0.6222 0.135 Uiso 1 1 calc R U
C21 C 1.4353(4) 0.8670(5) -0.8188(2) 0.0457(11) Uani 1 1 d . .
H21A H 1.5071 0.8351 -0.8119 0.069 Uiso 1 1 calc R U
H21B H 1.4413 0.9532 -0.8300 0.069 Uiso 1 1 calc R U
C22 C 1.1885(4) 0.8179(6) -0.5785(2) 0.0463(12) Uani 1 1 d . .
H22A H 1.1780 0.8977 -0.5583 0.069 Uiso 1 1 calc R U
H22B H 1.2263 0.7664 -0.5466 0.069 Uiso 1 1 calc R U
C23 C 1.2545(3) 0.8317(5) -0.6394(2) 0.0365(9) Uani 1 1 d . .
C24 C 1.3179(4) 0.7364(5) -0.6618(3) 0.0466(12) Uani 1 1 d . .
H24A H 1.3203 0.6633 -0.6380 0.056 Uiso 1 1 calc R U
C25 C 1.3773(4) 0.7479(5) -0.7185(3) 0.0459(12) Uani 1 1 d . .
H25A H 1.4202 0.6830 -0.7319 0.055 Uiso 1 1 calc R U
C26 C 1.3744(3) 0.8547(4) -0.7559(2) 0.0359(9) Uani 1 1 d . .
C27 C 1.3114(4) 0.9510(4) -0.7338(2) 0.0413(10) Uani 1 1 d . .
H27A H 1.3085 1.0238 -0.7578 0.050 Uiso 1 1 calc R U
C28 C 1.2527(4) 0.9392(4) -0.6762(3) 0.0415(10) Uani 1 1 d . .
H28A H 1.2113 1.0047 -0.6619 0.050 Uiso 1 1 calc R U

loop_
_atom_site_aniso_label
_atom_site_aniso_U_11
_atom_site_aniso_U_22
_atom_site_aniso_U_33
_atom_site_aniso_U_23
_atom_site_aniso_U_13
_atom_site_aniso_U_12
Te1 0.03943(16) 0.04091(16) 0.03516(16) 0.00147(12) 0.00777(12) 0.01009(12)
I1 0.03478(15) 0.04388(17) 0.04346(17) -0.00253(13) -0.00137(12) 0.00195(12)
Cu1 0.0392(3) 0.0464(3) 0.0379(3) 0.0011(2) 0.0054(2) 0.0032(2)
Fe1 0.0322(3) 0.0521(4) 0.0453(4) 0.0068(3) 0.0034(3) 0.0106(3)
C1 0.035(2) 0.061(3) 0.051(3) 0.015(2) 0.013(2) 0.020(2)
Te2 0.03529(15) 0.04000(16) 0.03326(15) 0.00137(11) 0.00592(11) 0.00126(11)
Fe2 0.0402(4) 0.0513(4) 0.0488(4) -0.0017(3) -0.0098(3) 0.0004(3)
C2 0.044(3) 0.163(8) 0.045(3) 0.039(4) 0.018(3) 0.040(4)
C3 0.041(3) 0.171(10) 0.108(7) 0.097(7) 0.027(4) 0.021(5)
C4 0.042(3) 0.067(4) 0.161(9) 0.042(5) 0.012(5) 0.006(3)
C5 0.038(3) 0.045(3) 0.115(6) 0.003(3) 0.010(3) 0.008(2)
C6 0.064(4) 0.070(5) 0.118(7) 0.042(5) -0.011(4) 0.002(4)
C7 0.128(8) 0.079(5) 0.057(4) 0.019(4) -0.022(5) -0.006(5)
C8 0.056(4) 0.094(6) 0.110(7) 0.039(5) -0.037(4) -0.011(4)
C9 0.073(5) 0.097(6) 0.095(6) 0.007(5) 0.002(4) 0.049(5)
C10 0.089(6) 0.054(4) 0.132(8) -0.006(5) -0.051(6) 0.015(4)
C11 0.039(2) 0.044(2) 0.038(2) -0.0012(19) -0.0051(19) 0.0001(19)
C12 0.049(3) 0.056(3) 0.056(3) 0.015(3) -0.013(2) -0.011(3)
C13 0.073(4) 0.044(3) 0.114(7) 0.016(4) -0.046(5) -0.005(3)
C14 0.079(5) 0.064(4) 0.101(6) -0.029(4) -0.030(4) 0.027(4)
C15 0.062(3) 0.071(4) 0.048(3) -0.023(3) -0.009(3) 0.018(3)
C16 0.083(7) 0.121(8) 0.210(13) -0.109(9) -0.053(8) 0.015(6)
C17 0.086(7) 0.264(18) 0.068(5) -0.055(8) 0.005(5) -0.086(10)
C18 0.069(5) 0.104(6) 0.104(6) 0.035(5) -0.048(5) -0.036(5)
C19 0.058(4) 0.082(5) 0.106(6) 0.013(5) -0.002(4) -0.016(4)
C20 0.118(8) 0.067(5) 0.151(10) 0.037(6) -0.067(8) -0.041(5)
C21 0.041(2) 0.060(3) 0.036(2) 0.000(2) 0.0059(19) -0.015(2)
C22 0.038(2) 0.072(4) 0.029(2) 0.000(2) 0.0003(18) -0.004(2)
C23 0.0285(19) 0.051(3) 0.030(2) -0.0011(19) 0.0004(16) 0.0012(18)
C24 0.047(3) 0.051(3) 0.042(3) 0.018(2) 0.008(2) 0.014(2)
C25 0.039(2) 0.049(3) 0.050(3) 0.008(2) 0.012(2) 0.016(2)
C26 0.032(2) 0.045(2) 0.031(2) 0.0015(18) -0.0012(16) -0.0050(18)
C27 0.050(3) 0.034(2) 0.040(2) 0.0028(19) -0.004(2) -0.0068(19)
C28 0.041(2) 0.036(2) 0.047(3) -0.007(2) 0.002(2) 0.0027(19)

loop_
_atom_type_symbol
_atom_type_description
_atom_type_scat_dispersion_real
_atom_type_scat_dispersion_imag
_atom_type_scat_source
C C 0.0033 0.0016 'International Tables Vol C Tables 4.2.6.8 and 6.1.1.4'
H H 0.0000 0.0000 'International Tables Vol C Tables 4.2.6.8 and 6.1.1.4'
Fe Fe 0.3463 0.8444 'International Tables Vol C Tables 4.2.6.8 and 6.1.1.4'
Cu Cu 0.3201 1.2651 'International Tables Vol C Tables 4.2.6.8 and 6.1.1.4'
Te Te -0.5308 1.6751 'International Tables Vol C Tables 4.2.6.8 and 6.1.1.4'
I I -0.4742 1.8119 'International Tables Vol C Tables 4.2.6.8 and 6.1.1.4'

loop_
_geom_angle_atom_site_label_1
_geom_angle_atom_site_label_2
_geom_angle_atom_site_label_3
_geom_angle
_geom_angle_site_symmetry_1
_geom_angle_site_symmetry_3
C1 Te1 C21 95.4(2) . 4_576
C1 Te1 Cu1 110.65(16) . .
C21 Te1 Cu1 98.05(13) 4_576 .
Cu1 I1 Cu1 66.08(2) 3_764 .
Te1 Cu1 Te2 125.18(3) . .
Te1 Cu1 I1 115.60(2) . 3_764
Te2 Cu1 I1 97.73(2) . 3_764
Te1 Cu1 I1 104.22(2) . .
Te2 Cu1 I1 99.56(2) . .
I1 Cu1 I1 113.92(2) 3_764 .
Te1 Cu1 Cu1 128.41(3) . 3_764
Te2 Cu1 Cu1 106.00(3) . 3_764
I1 Cu1 Cu1 57.07(2) 3_764 3_764
I1 Cu1 Cu1 56.85(2) . 3_764
C3 Fe1 C8 114.8(3) . .
C3 Fe1 C2 41.5(4) . .
C8 Fe1 C2 147.7(3) . .
C3 Fe1 C9 106.4(4) . .
C8 Fe1 C9 39.6(4) . .
C2 Fe1 C9 115.7(4) . .
C3 Fe1 C4 40.1(4) . .
C8 Fe1 C4 106.6(3) . .
C2 Fe1 C4 69.5(4) . .
C9 Fe1 C4 126.6(4) . .
C3 Fe1 C10 129.3(5) . .
C8 Fe1 C10 67.4(3) . .
C2 Fe1 C10 108.3(4) . .
C9 Fe1 C10 40.7(4) . .
C4 Fe1 C10 165.8(4) . .
C3 Fe1 C7 148.3(4) . .
C8 Fe1 C7 39.8(4) . .
C2 Fe1 C7 170.1(4) . .
C9 Fe1 C7 66.7(4) . .
C4 Fe1 C7 117.5(4) . .
C10 Fe1 C7 66.8(4) . .
C3 Fe1 C6 168.7(5) . .
C8 Fe1 C6 67.3(3) . .
C2 Fe1 C6 131.1(4) . .
C9 Fe1 C6 67.8(4) . .
C4 Fe1 C6 151.1(5) . .
C10 Fe1 C6 40.2(4) . .
C7 Fe1 C6 39.7(4) . .
C3 Fe1 C1 68.5(2) . .
C8 Fe1 C1 169.2(4) . .
C2 Fe1 C1 41.2(2) . .
C9 Fe1 C1 150.9(4) . .
C4 Fe1 C1 68.9(3) . .
C10 Fe1 C1 119.3(3) . .
C7 Fe1 C1 132.6(3) . .
C6 Fe1 C1 111.5(3) . .
C3 Fe1 C5 68.0(4) . .
C8 Fe1 C5 128.9(4) . .
C2 Fe1 C5 69.8(3) . .
C9 Fe1 C5 165.2(4) . .
C4 Fe1 C5 40.6(3) . .
C10 Fe1 C5 153.0(3) . .
C7 Fe1 C5 110.4(4) . .
C6 Fe1 C5 120.0(3) . .
C1 Fe1 C5 41.5(3) . .
C2 C1 C5 107.9(6) . .
C2 C1 Fe1 68.6(3) . .
C5 C1 Fe1 69.3(3) . .
C2 C1 Te1 124.3(6) . .
C5 C1 Te1 127.7(4) . .
Fe1 C1 Te1 126.2(3) . .
C11 Te2 C22 95.2(2) . .
C11 Te2 Cu1 111.01(14) . .
C22 Te2 Cu1 109.38(13) . .
C16 Fe2 C17 39.8(6) . .
C16 Fe2 C20 40.0(6) . .
C17 Fe2 C20 66.7(5) . .
C16 Fe2 C11 109.3(4) . .
C17 Fe2 C11 133.0(5) . .
C20 Fe2 C11 115.3(3) . .
C16 Fe2 C12 114.3(5) . .
C17 Fe2 C12 108.9(3) . .
C20 Fe2 C12 146.1(4) . .
C11 Fe2 C12 41.5(2) . .
C16 Fe2 C13 145.4(7) . .
C17 Fe2 C13 115.3(5) . .
C20 Fe2 C13 173.3(5) . .
C11 Fe2 C13 68.5(2) . .
C12 Fe2 C13 40.4(3) . .
C16 Fe2 C15 133.9(6) . .
C17 Fe2 C15 172.5(6) . .
C20 Fe2 C15 110.8(4) . .
C11 Fe2 C15 40.7(2) . .
C12 Fe2 C15 68.9(3) . .
C13 Fe2 C15 68.1(3) . .
C16 Fe2 C19 66.9(5) . .
C17 Fe2 C19 66.0(4) . .
C20 Fe2 C19 40.1(4) . .
C11 Fe2 C19 147.2(3) . .
C12 Fe2 C19 171.2(3) . .
C13 Fe2 C19 133.9(3) . .
C15 Fe2 C19 117.1(3) . .
C16 Fe2 C14 173.8(7) . .
C17 Fe2 C14 146.0(7) . .
C20 Fe2 C14 135.1(5) . .
C11 Fe2 C14 68.3(2) . .
C12 Fe2 C14 68.0(3) . .
C13 Fe2 C14 39.9(3) . .
C15 Fe2 C14 40.7(3) . .
C19 Fe2 C14 111.8(4) . .
C16 Fe2 C18 66.6(5) . .
C17 Fe2 C18 39.5(5) . .
C20 Fe2 C18 66.4(4) . .
C11 Fe2 C18 172.0(4) . .
C12 Fe2 C18 132.8(3) . .
C13 Fe2 C18 110.7(3) . .
C15 Fe2 C18 147.0(4) . .
C19 Fe2 C18 38.7(3) . .
C14 Fe2 C18 116.5(4) . .
C3 C2 C1 106.0(8) . .
C3 C2 Fe1 69.0(4) . .
C1 C2 Fe1 70.2(3) . .
C3 C2 H2A 127.0 . .
C1 C2 H2A 127.0 . .
Fe1 C2 H2A 127.0 . .
C4 C3 C2 110.1(6) . .
C4 C3 Fe1 70.4(4) . .
C2 C3 Fe1 69.5(4) . .
C4 C3 H3A 124.9 . .
C2 C3 H3A 124.9 . .
Fe1 C3 H3A 124.9 . .
C3 C4 C5 108.6(8) . .
C3 C4 Fe1 69.5(5) . .
C5 C4 Fe1 70.4(4) . .
C3 C4 H4A 125.7 . .
C5 C4 H4A 125.7 . .
Fe1 C4 H4A 125.7 . .
C4 C5 C1 107.3(7) . .
C4 C5 Fe1 69.1(4) . .
C1 C5 Fe1 69.2(3) . .
C4 C5 H5A 126.3 . .
C1 C5 H5A 126.3 . .
Fe1 C5 H5A 126.3 . .
C7 C6 C10 107.2(8) . .
C7 C6 Fe1 70.0(4) . .
C10 C6 Fe1 69.6(5) . .
C7 C6 H6A 126.4 . .
C10 C6 H6A 126.4 . .
Fe1 C6 H6A 126.4 . .
C8 C7 C6 109.1(9) . .
C8 C7 Fe1 69.4(4) . .
C6 C7 Fe1 70.3(5) . .
C8 C7 H7A 125.5 . .
C6 C7 H7A 125.5 . .
Fe1 C7 H7A 125.5 . .
C9 C8 C7 108.5(8) . .
C9 C8 Fe1 70.4(4) . .
C7 C8 Fe1 70.8(5) . .
C9 C8 H8A 125.8 . .
C7 C8 H8A 125.8 . .
Fe1 C8 H8A 125.8 . .
C8 C9 C10 107.8(8) . .
C8 C9 Fe1 70.0(4) . .
C10 C9 Fe1 70.0(4) . .
C8 C9 H9A 126.1 . .
C10 C9 H9A 126.1 . .
Fe1 C9 H9A 126.1 . .
C6 C10 C9 107.5(8) . .
C6 C10 Fe1 70.2(4) . .
C9 C10 Fe1 69.2(5) . .
C6 C10 H10A 126.3 . .
C9 C10 H10A 126.3 . .
Fe1 C10 H10A 126.3 . .
C15 C11 C12 107.7(5) . .
C15 C11 Fe2 70.2(3) . .
C12 C11 Fe2 69.3(3) . .
C15 C11 Te2 125.9(4) . .
C12 C11 Te2 126.1(4) . .
Fe2 C11 Te2 121.1(2) . .
C13 C12 C11 107.2(6) . .
C13 C12 Fe2 70.0(4) . .
C11 C12 Fe2 69.2(3) . .
C13 C12 H12A 126.4 . .
C11 C12 H12A 126.4 . .
Fe2 C12 H12A 126.4 . .
C14 C13 C12 109.3(6) . .
C14 C13 Fe2 70.5(4) . .
C12 C13 Fe2 69.6(3) . .
C14 C13 H13A 125.4 . .
C12 C13 H13A 125.4 . .
Fe2 C13 H13A 125.4 . .
C13 C14 C15 108.5(6) . .
C13 C14 Fe2 69.7(4) . .
C15 C14 Fe2 69.5(4) . .
C13 C14 H14A 125.8 . .
C15 C14 H14A 125.8 . .
Fe2 C14 H14A 125.8 . .
C11 C15 C14 107.4(6) . .
C11 C15 Fe2 69.1(3) . .
C14 C15 Fe2 69.8(4) . .
C11 C15 H15A 126.3 . .
C14 C15 H15A 126.3 . .
Fe2 C15 H15A 126.3 . .
C17 C16 C20 108.1(10) . .
C17 C16 Fe2 70.8(7) . .
C20 C16 Fe2 70.8(5) . .
C17 C16 H16A 125.9 . .
C20 C16 H16A 125.9 . .
Fe2 C16 H16A 125.9 . .
C16 C17 C18 108.6(10) . .
C16 C17 Fe2 69.4(6) . .
C18 C17 Fe2 71.9(5) . .
C16 C17 H17A 125.7 . .
C18 C17 H17A 125.7 . .
Fe2 C17 H17A 125.7 . .
C19 C18 C17 107.9(10) . .
C19 C18 Fe2 70.4(4) . .
C17 C18 Fe2 68.6(5) . .
C19 C18 H18A 126.0 . .
C17 C18 H18A 126.0 . .
Fe2 C18 H18A 126.0 . .
C18 C19 C20 108.1(10) . .
C18 C19 Fe2 70.9(4) . .
C20 C19 Fe2 68.8(5) . .
C18 C19 H19A 125.9 . .
C20 C19 H19A 125.9 . .
Fe2 C19 H19A 125.9 . .
C16 C20 C19 107.2(10) . .
C16 C20 Fe2 69.1(6) . .
C19 C20 Fe2 71.1(5) . .
C16 C20 H20A 126.4 . .
C19 C20 H20A 126.4 . .
Fe2 C20 H20A 126.4 . .
C26 C21 Te1 112.6(3) . 4_675
C26 C21 H21A 109.1 . .
Te1 C21 H21A 109.1 4_675 .
C26 C21 H21B 109.1 . .
Te1 C21 H21B 109.1 4_675 .
H21A C21 H21B 107.8 . .
C23 C22 Te2 111.1(3) . .
C23 C22 H22A 109.4 . .
Te2 C22 H22A 109.4 . .
C23 C22 H22B 109.4 . .
Te2 C22 H22B 109.4 . .
H22A C22 H22B 108.0 . .
C24 C23 C28 117.8(4) . .
C24 C23 C22 121.0(5) . .
C28 C23 C22 121.2(4) . .
C25 C24 C23 121.2(5) . .
C25 C24 H24A 119.4 . .
C23 C24 H24A 119.4 . .
C24 C25 C26 121.2(4) . .
C24 C25 H25A 119.4 . .
C26 C25 H25A 119.4 . .
C25 C26 C27 118.0(4) . .
C25 C26 C21 121.8(5) . .
C27 C26 C21 120.2(4) . .
C28 C27 C26 120.5(4) . .
C28 C27 H27A 119.8 . .
C26 C27 H27A 119.8 . .
C23 C28 C27 121.3(4) . .
C23 C28 H28A 119.3 . .
C27 C28 H28A 119.3 . .

loop_
_geom_bond_atom_site_label_1
_geom_bond_atom_site_label_2
_geom_bond_distance
_geom_bond_site_symmetry_2
Te1 C1 2.102(5) .
Te1 C21 2.184(5) 4_576
Te1 Cu1 2.5777(6) .
I1 Cu1 2.6634(7) 3_764
I1 Cu1 2.6700(7) .
Cu1 Te2 2.6195(6) .
Cu1 I1 2.6635(7) 3_764
Cu1 Cu1 2.9079(13) 3_764
Fe1 C3 2.008(7) .
Fe1 C8 2.011(7) .
Fe1 C2 2.014(6) .
Fe1 C9 2.016(7) .
Fe1 C4 2.019(7) .
Fe1 C10 2.026(8) .
Fe1 C7 2.030(7) .
Fe1 C6 2.034(7) .
Fe1 C1 2.034(5) .
Fe1 C5 2.035(6) .
C1 C2 1.425(7) .
C1 C5 1.440(9) .
Te2 C11 2.080(5) .
Te2 C22 2.174(5) .
Fe2 C16 1.995(9) .
Fe2 C17 2.012(9) .
Fe2 C20 2.016(8) .
Fe2 C11 2.032(5) .
Fe2 C12 2.034(6) .
Fe2 C13 2.039(7) .
Fe2 C15 2.047(6) .
Fe2 C19 2.047(7) .
Fe2 C14 2.050(7) .
Fe2 C18 2.054(7) .
C2 C3 1.424(13) .
C2 H2A 0.9800 .
C3 C4 1.380(14) .
C3 H3A 0.9800 .
C4 C5 1.405(9) .
C4 H4A 0.9800 .
C5 H5A 0.9800 .
C6 C7 1.379(12) .
C6 C10 1.394(13) .
C6 H6A 0.9800 .
C7 C8 1.375(13) .
C7 H7A 0.9800 .
C8 C9 1.364(13) .
C8 H8A 0.9800 .
C9 C10 1.407(13) .
C9 H9A 0.9800 .
C10 H10A 0.9800 .
C11 C15 1.419(8) .
C11 C12 1.440(7) .
C12 C13 1.406(10) .
C12 H12A 0.9800 .
C13 C14 1.394(12) .
C13 H13A 0.9800 .
C14 C15 1.424(10) .
C14 H14A 0.9800 .
C15 H15A 0.9800 .
C16 C17 1.36(2) .
C16 C20 1.374(19) .
C16 H16A 0.9800 .
C17 C18 1.374(17) .
C17 H17A 0.9800 .
C18 C19 1.359(12) .
C18 H18A 0.9800 .
C19 C20 1.393(13) .
C19 H19A 0.9800 .
C20 H20A 0.9800 .
C21 C26 1.492(6) .
C21 Te1 2.184(5) 4_675
C21 H21A 0.9700 .
C21 H21B 0.9700 .
C22 C23 1.497(6) .
C22 H22A 0.9700 .
C22 H22B 0.9700 .
C23 C24 1.386(7) .
C23 C28 1.386(7) .
C24 C25 1.377(7) .
C24 H24A 0.9300 .
C25 C26 1.388(7) .
C25 H25A 0.9300 .
C26 C27 1.389(7) .
C27 C28 1.388(7) .
C27 H27A 0.9300 .
C28 H28A 0.9300 .
